data_2015188
loop_
_publ_author_name
'Ferguson, George'
'Glidewell, Christopher'
'Low, John N.'
'Skakle, Janet M. S.'
'Wardell, James L.'

_publ_section_title
;
 Three isomeric (<i>E</i>)-nitrobenzaldehyde nitrophenylhydrazones:
 chains of rings in isomorphous (<i>E</i>)-2-nitrobenzaldehyde
 3-nitrophenylhydrazone and (<i>E</i>)-3-nitrobenzaldehyde
 2-nitrophenylhydrazone, and centrosymmetric dimers in
 (<i>E</i>)-4-nitrobenzaldehyde 2-nitrophenylhydrazone
;
_journal_coeditor_code SK1867
_journal_issue 10
_journal_name_full 'Acta Crystallographica Section C'
_journal_page_first o613
_journal_page_last o616
_journal_paper_doi 10.1107/S0108270105028799
_journal_volume 61
_journal_year 2005
_chemical_formula_iupac 'C13 H10 N4 O4'
_chemical_formula_moiety 'C13 H10 N4 O4'
_chemical_formula_sum 'C13 H10 N4 O4'
_chemical_formula_weight 286.25
_chemical_name_systematic
;
3-Nitrobenzaldehyde 2-nitrophenylhydrazone
;
_space_group_IT_number 14
_symmetry_cell_setting monoclinic
_symmetry_space_group_name_Hall '-P 2ybc'
_symmetry_space_group_name_H-M 'P 1 21/c 1'
_atom_sites_solution_hydrogens geom
_atom_sites_solution_primary direct
_atom_sites_solution_secondary difmap
_cell_angle_alpha 90.00
_cell_angle_beta 106.847(11)
_cell_angle_gamma 90.00
_cell_formula_units_Z 2
_cell_length_a 6.2280(7)
_cell_length_b 5.3947(10)
_cell_length_c 19.249(4)
_cell_measurement_reflns_used 1415
_cell_measurement_temperature 120(2)
_cell_measurement_theta_max 27.58
_cell_measurement_theta_min 3.49
_cell_volume 618.98(19)
_computing_cell_refinement 'DENZO (Otwinowski & Minor, 1997) and COLLECT'
_computing_data_collection 'COLLECT (Nonius, 1999)'
_computing_data_reduction 'DENZO and COLLECT'
_computing_molecular_graphics 'PLATON (Spek, 2003)'
_computing_publication_material 'SHELXL97 and PRPKAPPA (Ferguson, 1999)'
_computing_structure_refinement 'OSCAIL and SHELXL97 (Sheldrick, 1997)'
_computing_structure_solution 'OSCAIL (McArdle, 2003) and SHELXS97 (Sheldrick, 1997)'
_diffrn_ambient_temperature 120(2)
_diffrn_detector_area_resol_mean 9.091
_diffrn_measured_fraction_theta_full 0.990
_diffrn_measured_fraction_theta_max 0.990
_diffrn_measurement_device_type 'Nonius KappaCCD area-detector'
_diffrn_measurement_method '\f and \w'
_diffrn_radiation_monochromator graphite
_diffrn_radiation_source 'Bruker-Nonius FR91 rotating anode'
_diffrn_radiation_type 'Mo K\a'
_diffrn_radiation_wavelength 0.71073
_diffrn_reflns_av_R_equivalents 0.0769
_diffrn_reflns_av_sigmaI/netI 0.1004
_diffrn_reflns_limit_h_max 7
_diffrn_reflns_limit_h_min -8
_diffrn_reflns_limit_k_max 6
_diffrn_reflns_limit_k_min -7
_diffrn_reflns_limit_l_max 24
_diffrn_reflns_limit_l_min -24
_diffrn_reflns_number 5521
_diffrn_reflns_theta_full 27.58
_diffrn_reflns_theta_max 27.58
_diffrn_reflns_theta_min 3.49
_diffrn_standards_decay_% 0
_exptl_absorpt_coefficient_mu 0.118
_exptl_absorpt_correction_T_max 0.997
_exptl_absorpt_correction_T_min 0.947
_exptl_absorpt_correction_type multi-scan
_exptl_absorpt_process_details '(SADABS; Sheldrick,  2003)'
_exptl_crystal_colour red
_exptl_crystal_density_diffrn 1.536
_exptl_crystal_density_method 'not measured'
_exptl_crystal_description plate
_exptl_crystal_F_000 296
_exptl_crystal_size_max 0.62
_exptl_crystal_size_mid 0.12
_exptl_crystal_size_min 0.03
_refine_diff_density_max 0.235
_refine_diff_density_min -0.304
_refine_ls_extinction_method none
_refine_ls_goodness_of_fit_ref 1.037
_refine_ls_hydrogen_treatment constr
_refine_ls_matrix_type full
_refine_ls_number_parameters 109
_refine_ls_number_reflns 1415
_refine_ls_number_restraints 0
_refine_ls_restrained_S_all 1.037
_refine_ls_R_factor_all 0.1540
_refine_ls_R_factor_gt 0.0682
_refine_ls_shift/su_max 0.000
_refine_ls_shift/su_mean 0.000
_refine_ls_structure_factor_coef Fsqd
_refine_ls_weighting_details 'w = 1/[\s^2^(Fo^2^)+(0.0905P)^2^+0.3625P] where P=(Fo^2^+2Fc^2^)/3'
_refine_ls_weighting_scheme calc
_refine_ls_wR_factor_gt 0.1762
_refine_ls_wR_factor_ref 0.2076
_reflns_number_gt 744
_reflns_number_total 1415
_reflns_threshold_expression I>2\s(I)
_cod_data_source_file sk1867.cif
_cod_data_source_block II
_cod_original_sg_symbol_H-M 'P 21/c'
_cod_database_code 2015188
_cod_database_fobs_code 2015188

loop_
_symmetry_equiv_pos_as_xyz
'x, y, z'
'x, -y+1/2, z+1/2'
'-x, -y, -z'
'-x, y+1/2, -z+1/2'

loop_
_atom_site_label
_atom_site_fract_x
_atom_site_fract_y
_atom_site_fract_z
_atom_site_U_iso_or_equiv
_atom_site_adp_type
_atom_site_calc_flag
_atom_site_refinement_flags
_atom_site_occupancy
_atom_site_disorder_assembly
_atom_site_disorder_group
_atom_site_type_symbol
O21 -0.1660(4) 0.8644(5) 0.44227(13) 0.0396(7) Uani d . 1 . . O
O22 -0.4434(4) 0.7607(5) 0.35056(13) 0.0432(8) Uani d . 1 . . O
N1 0.2348(8) 0.6358(10) 0.4693(3) 0.0253(12) Uani d P 0.50 . . N
N2 0.4566(7) 0.5792(10) 0.5045(3) 0.0257(13) Uani d P 0.50 . . N
N12 -0.2507(4) 0.7293(5) 0.38996(15) 0.0333(7) Uani d . 1 . . N
C11 0.1037(5) 0.4953(6) 0.41451(17) 0.0312(9) Uani d . 1 . . C
C12 -0.1197(5) 0.5262(6) 0.37373(17) 0.0291(8) Uani d . 1 . . C
C13 -0.2236(5) 0.3686(7) 0.31694(18) 0.0317(9) Uani d . 1 . . C
C14 -0.1032(5) 0.1774(7) 0.29945(17) 0.0320(9) Uani d . 1 . . C
C15 0.1177(5) 0.1419(7) 0.33987(18) 0.0328(9) Uani d . 1 . . C
C16 0.2211(5) 0.2968(7) 0.39653(18) 0.0359(9) Uani d . 1 . . C
C27 0.5502(9) 0.7246(13) 0.5564(3) 0.0291(15) Uani d P 0.50 . . C
H1 0.1759 0.7687 0.4830 0.030 Uiso calc PR 0.50 . . H
H11 0.1733 0.6053 0.4530 0.037 Uiso d PR 0.50 . . H
H13 -0.3765 0.3927 0.2904 0.038 Uiso calc R 1 . . H
H14 -0.1710 0.0705 0.2600 0.038 Uiso calc R 1 . . H
H15 0.1998 0.0077 0.3283 0.039 Uiso calc R 1 . . H
H16 0.3731 0.2688 0.4234 0.043 Uiso d PR 0.50 . . H
H27 0.4632 0.8590 0.5652 0.035 Uiso calc PR 0.50 . . H

loop_
_atom_site_aniso_label
_atom_site_aniso_U_11
_atom_site_aniso_U_22
_atom_site_aniso_U_33
_atom_site_aniso_U_12
_atom_site_aniso_U_13
_atom_site_aniso_U_23
O21 0.0426(14) 0.0410(16) 0.0316(14) 0.0016(11) 0.0047(11) -0.0045(12)
O22 0.0284(13) 0.0506(18) 0.0436(16) 0.0057(12) -0.0006(12) -0.0004(12)
N1 0.022(3) 0.027(3) 0.024(3) 0.004(2) 0.003(2) -0.002(2)
N2 0.015(3) 0.037(4) 0.021(3) 0.000(2) -0.001(2) -0.004(3)
N12 0.0304(16) 0.0405(19) 0.0262(16) 0.0003(14) 0.0037(13) 0.0026(14)
C11 0.0336(18) 0.036(2) 0.0198(17) -0.0084(16) 0.0005(14) 0.0037(16)
C12 0.0264(17) 0.032(2) 0.0293(19) 0.0011(15) 0.0090(15) 0.0056(15)
C13 0.0241(16) 0.040(2) 0.0288(19) -0.0037(15) 0.0048(14) 0.0027(16)
C14 0.0292(17) 0.037(2) 0.0255(19) -0.0022(15) 0.0010(15) -0.0010(16)
C15 0.0305(18) 0.037(2) 0.032(2) 0.0034(15) 0.0097(16) 0.0055(16)
C16 0.0241(17) 0.049(2) 0.0296(19) -0.0041(16) -0.0007(14) 0.0113(18)
C27 0.017(3) 0.037(4) 0.034(4) 0.005(3) 0.007(3) 0.003(3)

loop_
_atom_type_symbol
_atom_type_description
_atom_type_scat_dispersion_real
_atom_type_scat_dispersion_imag
_atom_type_scat_source
C C 0.0033 0.0016 'International Tables Vol C Tables 4.2.6.8 and 6.1.1.4'
H H 0.0000 0.0000 'International Tables Vol C Tables 4.2.6.8 and 6.1.1.4'
N N 0.0061 0.0033 'International Tables Vol C Tables 4.2.6.8 and 6.1.1.4'
O O 0.0106 0.0060 'International Tables Vol C Tables 4.2.6.8 and 6.1.1.4'

loop_
_geom_angle_atom_site_label_1
_geom_angle_atom_site_label_2
_geom_angle_atom_site_label_3
_geom_angle_site_symmetry_1
_geom_angle_site_symmetry_3
_geom_angle
_geom_angle_publ_flag
C11 N1 N2 . . 123.0(5) no
C11 N1 H1 . . 118.5 no
N2 N1 H1 . . 118.5 no
N2 N1 H11 . . 141.9 no
C27 N2 N1 . . 114.4(5) no
N2 C27 C16 . 3_666 125.8(5) no
N2 C27 H27 . . 117.1 no
C16 C27 H27 3_666 . 117.1 no
N1 C11 C12 . . 130.2(4) no
N1 C11 C16 . . 112.3(3) no
C12 C11 C16 . . 117.4(3) no
C12 C11 H11 . . 121.3 no
C16 C11 H11 . . 121.3 no
C13 C12 C11 . . 122.1(3) no
C13 C12 N12 . . 118.0(3) no
C11 C12 N12 . . 120.0(3) no
O21 N12 O22 . . 122.2(3) no
O21 N12 C12 . . 119.2(3) no
O22 N12 C12 . . 118.6(3) no
C14 C13 C12 . . 119.4(3) no
C14 C13 H13 . . 120.3 no
C12 C13 H13 . . 120.3 no
C13 C14 C15 . . 119.4(3) no
C13 C14 H14 . . 120.3 no
C15 C14 H14 . . 120.3 no
C16 C15 C14 . . 121.5(3) no
C16 C15 H15 . . 119.3 no
C14 C15 H15 . . 119.3 no
C15 C16 C11 . . 120.2(3) no
C15 C16 C27 . 3_666 126.5(4) no
C11 C16 C27 . 3_666 113.3(4) no
C15 C16 H16 . . 119.9 no
C11 C16 H16 . . 119.9 no

loop_
_geom_bond_atom_site_label_1
_geom_bond_atom_site_label_2
_geom_bond_site_symmetry_2
_geom_bond_distance
_geom_bond_publ_flag
N1 C11 . 1.362(6) no
N1 N2 . 1.384(6) no
N1 H1 . 0.88 no
N2 C27 . 1.271(8) no
C27 C16 3_666 1.454(6) no
C27 H27 . 0.95 no
C11 C12 . 1.395(4) no
C11 C16 . 1.395(5) no
C11 H11 . 0.95 no
C12 C13 . 1.388(5) no
C12 N12 . 1.453(4) no
N12 O21 . 1.231(3) no
N12 O22 . 1.232(3) no
C13 C14 . 1.373(5) no
C13 H13 . 0.95 no
C14 C15 . 1.383(4) no
C14 H14 . 0.95 no
C15 C16 . 1.377(5) no
C15 H15 . 0.95 no
C16 H16 . 0.95 no

loop_
_geom_hbond_atom_site_label_D
_geom_hbond_atom_site_label_H
_geom_hbond_atom_site_label_A
_geom_hbond_site_symmetry_A
_geom_hbond_distance_DH
_geom_hbond_distance_HA
_geom_hbond_distance_DA
_geom_hbond_angle_DHA
_geom_hbond_publ_flag
N1 H1 O21 . 0.88 2.11 2.696(6) 123 y
N1 H1 O21 3_576 0.88 2.46 3.282(6) 156 y
C15 H15 O22 1_645 0.95 2.52 3.379(4) 151 y
C27 H27 O21 3_576 0.95 2.35 3.268(7) 163 y

loop_
_geom_torsion_atom_site_label_1
_geom_torsion_atom_site_label_2
_geom_torsion_atom_site_label_3
_geom_torsion_atom_site_label_4
_geom_torsion_site_symmetry_4
_geom_torsion
_geom_torsion_publ_flag
C11 N1 N2 C27 . -177.0(5) no
N1 N2 C27 C16 3_666 178.1(5) no
N2 N1 C11 C12 . -179.8(4) no
N2 N1 C11 C16 . -2.4(6) no
N1 C11 C12 C13 . 176.8(4) no
C16 C11 C12 C13 . -0.5(5) no
N1 C11 C12 N12 . -2.8(6) no
C16 C11 C12 N12 . 179.9(3) no
C13 C12 N12 O21 . 176.5(3) no
C11 C12 N12 O21 . -3.9(4) no
C13 C12 N12 O22 . -3.7(4) no
C11 C12 N12 O22 . 175.9(3) no
C11 C12 C13 C14 . -0.7(5) no
N12 C12 C13 C14 . 178.9(3) no
C12 C13 C14 C15 . 1.6(5) no
C13 C14 C15 C16 . -1.2(5) no
C14 C15 C16 C11 . -0.1(5) no
C14 C15 C16 C27 3_666 178.7(4) no
N1 C11 C16 C15 . -176.9(3) no
C12 C11 C16 C15 . 0.9(5) no
N1 C11 C16 C27 3_666 4.2(5) no
C12 C11 C16 C27 3_666 -178.0(4) no
